data_7050285
loop_
_publ_author_name
'Dainis Dakternieks'
'Jens Beckmann'
'Andrew Duthie'
'Fong Sheen Kuan'

_publ_section_title
;
Synthesis and Structures of New Alkylidene Double
Ladders. How Far Can The Layers Be Separated?
;
_journal_name_full 'New J.Chem.(Nouv.J.Chim.)'
_journal_year 2004
_chemical_formula_sum 'C94 H200 Cl8 O4 Si8 Sn8'
_chemical_formula_weight 2852.44
_space_group_IT_number 2
_symmetry_cell_setting triclinic
_symmetry_Int_Tables_number 2
_symmetry_space_group_name_Hall '-P 1'
_symmetry_space_group_name_H-M 'P -1'
_cell_angle_alpha 94.79(1)
_cell_angle_beta 98.670(9)
_cell_angle_gamma 76.67(2)
_cell_formula_units_Z 1
_cell_length_a 13.169(2)
_cell_length_b 22.458(6)
_cell_length_c 11.489(1)
_cell_measurement_reflns_used 25
_cell_measurement_temperature 173
_cell_measurement_theta_max 13.8
_cell_measurement_theta_min 12.1
_cell_volume 3264(1)
_diffrn_ambient_temperature 173
_diffrn_measurement_device AFC7R
_diffrn_measurement_method \w-2\q
_diffrn_orient_matrix_UB_11 0.05582
_diffrn_orient_matrix_UB_12 0.02403
_diffrn_orient_matrix_UB_13 0.00504
_diffrn_orient_matrix_UB_21 0.00762
_diffrn_orient_matrix_UB_22 0.00086
_diffrn_orient_matrix_UB_23 0.08801
_diffrn_orient_matrix_UB_31 0.05505
_diffrn_orient_matrix_UB_32 -0.03900
_diffrn_orient_matrix_UB_33 -0.00020
_diffrn_radiation_detector 'scintillation counter'
_diffrn_radiation_monochromator graphite
_diffrn_radiation_source 'X-ray tube'
_diffrn_radiation_type 'Mo K\a'
_diffrn_radiation_wavelength 0.71073
_diffrn_reflns_av_R_equivalents 0.15259
_diffrn_reflns_av_sigmaI/netI 0.064
_diffrn_reflns_limit_h_max 16
_diffrn_reflns_limit_h_min 0
_diffrn_reflns_limit_k_max 29
_diffrn_reflns_limit_k_min -27
_diffrn_reflns_limit_l_max 14
_diffrn_reflns_limit_l_min -14
_diffrn_reflns_number 15561
_diffrn_reflns_reduction_process 'Lp corrections applied'
_diffrn_reflns_theta_max 27.5
_diffrn_reflns_theta_min 3.0
_diffrn_standards_decay_% -18.6
_diffrn_standards_interval_count 400
_diffrn_standards_number 3
_exptl_absorpt_coefficient_mu 1.780
_exptl_absorpt_correction_T_max 1
_exptl_absorpt_correction_T_min 0.834
_exptl_absorpt_correction_type
;
\DF (DIFABS; Walker & Stuart, 1983)
;
_exptl_crystal_colour colourless
_exptl_crystal_density_diffrn 1.451
_exptl_crystal_density_meas ?
_exptl_crystal_description plate
_exptl_crystal_F_000 1444
_exptl_crystal_size_max 0.39
_exptl_crystal_size_mid 0.27
_exptl_crystal_size_min 0.15
_reflns_number_gt 9223
_reflns_number_total 14913
_reflns_threshold_expression I>3\s(I)
_cod_original_sg_symbol_H-M P-1
_cod_database_code 7050285

loop_
_symmetry_equiv_pos_as_xyz
'+x,   +y,   +z'
'-x,   -y,   -z'

loop_
_atom_site_label
_atom_site_fract_x
_atom_site_fract_y
_atom_site_fract_z
_atom_site_U_iso_or_equiv
_atom_site_occupancy
_atom_site_refinement_flags
_atom_site_adp_type
_atom_site_calc_flag
_atom_site_calc_attached_atom
Sn(1) 0.04397(2) 0.24253(1) 0.36330(2) 0.03468(9) 1.000 . Uani d ?
Sn(2) -0.08016(3) 0.21384(1) 0.57257(3) 0.0424(1) 1.000 . Uani d ?
Sn(3) 0.20409(3) 0.20436(1) 0.64040(3) 0.0432(1) 1.000 . Uani d ?
Sn(4) -0.23608(3) 0.24006(1) 0.28798(3) 0.0463(1) 1.000 . Uani d ?
Cl(1) 0.2602(1) 0.23367(6) 0.4444(1) 0.0516(4) 1.000 . Uani d ?
Cl(2) 0.09423(9) 0.17958(5) 0.78335(9) 0.0430(3) 1.000 . Uani d ?
Cl(3) -0.3005(1) 0.21402(7) 0.4774(1) 0.0620(4) 1.000 . Uani d ?
Cl(4) -0.1236(1) 0.25599(6) 0.1363(1) 0.0582(4) 1.000 . Uani d ?
Si(1) 0.1548(1) 0.13393(6) 0.1614(1) 0.0414(4) 1.000 . Uani d ?
Si(2) -0.1010(1) 0.07237(6) 0.6501(1) 0.0458(4) 1.000 . Uani d ?
Si(3) 0.4007(1) 0.08129(7) 0.6978(1) 0.0650(5) 1.000 . Uani d ?
Si(4) -0.3572(1) 0.14463(7) 0.1063(1) 0.0627(5) 1.000 . Uani d ?
O(2) -0.1079(2) 0.2444(1) 0.4060(2) 0.0360(8) 1.000 . Uani d ?
O(1) 0.0625(2) 0.2331(1) 0.5422(2) 0.0304(8) 1.000 . Uani d ?
C(1) 0.0833(3) 0.1518(2) 0.2934(3) 0.034(1) 1.000 . Uani d ?
C(2) 0.1788(4) 0.2042(2) 0.1072(4) 0.057(2) 1.000 . Uani d ?
C(3) 0.2840(5) 0.0812(3) 0.2045(5) 0.081(2) 1.000 . Uani d ?
C(4) 0.0728(5) 0.0963(3) 0.0438(4) 0.079(2) 1.000 . Uani d ?
C(5) -0.0538(3) 0.1183(2) 0.5486(3) 0.035(1) 1.000 . Uani d ?
C(6) -0.1683(4) 0.1214(2) 0.7675(4) 0.056(2) 1.000 . Uani d ?
C(7) 0.0136(5) 0.0170(2) 0.7196(5) 0.073(2) 1.000 . Uani d ?
C(8) -0.1962(5) 0.0321(3) 0.5600(5) 0.082(2) 1.000 . Uani d ?
C(9) 0.2749(4) 0.1119(2) 0.6042(4) 0.043(1) 1.000 . Uani d ?
C(10) 0.5037(5) 0.1195(4) 0.6651(7) 0.120(3) 1.000 . Uani d ?
C(11) 0.3801(5) 0.0971(3) 0.8560(5) 0.094(2) 1.000 . Uani d ?
C(12) 0.4392(5) -0.0020(3) 0.6619(7) 0.128(3) 1.000 . Uani d ?
C(13) -0.2405(4) 0.1506(2) 0.2148(4) 0.047(1) 1.000 . Uani d ?
C(14) -0.4755(5) 0.1643(3) 0.1830(6) 0.101(3) 1.000 . Uani d ?
C(15) -0.3720(5) 0.1982(3) -0.0128(5) 0.094(2) 1.000 . Uani d ?
C(16) -0.3325(5) 0.0640(3) 0.0421(6) 0.102(3) 1.000 . Uani d ?
C(17) 0.0309(4) 0.3332(2) 0.3131(4) 0.044(1) 1.000 . Uani d ?
C(18) 0.0889(4) 0.3744(2) 0.3936(4) 0.043(1) 1.000 . Uani d ?
C(19) 0.0470(3) 0.3921(2) 0.5113(4) 0.037(1) 1.000 . Uani d ?
C(20) 0.1063(3) 0.4354(2) 0.5869(4) 0.038(1) 1.000 . Uani d ?
C(21) 0.0665(4) 0.4571(2) 0.7037(4) 0.041(1) 1.000 . Uani d ?
C(22) 0.1278(3) 0.5011(2) 0.7758(4) 0.037(1) 1.000 . Uani d ?
C(23) -0.1540(4) 0.2803(2) 0.6918(4) 0.047(1) 1.000 . Uani d ?
C(24) -0.0923(4) 0.3215(2) 0.7603(4) 0.055(2) 1.000 . Uani d ?
C(25) -0.1518(4) 0.3572(2) 0.8614(4) 0.047(1) 1.000 . Uani d ?
C(26) -0.0896(4) 0.3989(2) 0.9363(4) 0.059(2) 1.000 . Uani d ?
C(27) -0.1439(3) 0.4298(2) 1.0409(3) 0.038(1) 1.000 . Uani d ?
C(28) -0.0831(4) 0.4732(2) 1.1129(4) 0.046(1) 1.000 . Uani d ?
C(29) 0.2662(4) 0.2753(2) 0.7402(4) 0.047(1) 1.000 . Uani d ?
C(30) 0.2356(4) 0.2939(2) 0.8608(4) 0.050(2) 1.000 . Uani d ?
C(31) 0.2904(3) 0.3412(2) 0.9271(4) 0.039(1) 1.000 . Uani d ?
C(32) 0.2548(4) 0.3656(2) 1.0442(4) 0.059(2) 1.000 . Uani d ?
C(33) 0.3098(4) 0.4119(2) 1.1110(4) 0.045(1) 1.000 . Uani d ?
C(34) 0.2641(4) 0.4428(2) 1.2199(4) 0.056(2) 1.000 . Uani d ?
C(35) -0.3443(4) 0.3263(2) 0.2609(5) 0.072(2) 1.000 . Uani d ?
C(36) -0.3773(4) 0.3652(3) 0.3667(5) 0.076(2) 1.000 . Uani d ?
C(37) -0.2980(4) 0.3983(2) 0.4364(4) 0.049(1) 1.000 . Uani d ?
C(38) -0.3403(4) 0.4355(2) 0.5408(4) 0.050(2) 1.000 . Uani d ?
C(39) -0.2736(4) 0.4766(2) 0.6108(4) 0.047(1) 1.000 . Uani d ?
C(40) -0.3227(4) 0.5126(2) 0.7135(4) 0.044(1) 1.000 . Uani d ?
C(41) 0.4760(5) 0.4136(3) 0.7819(6) 0.133(3) 1.000 G Uiso d ?
C(42) 0.5438(6) 0.3573(4) 0.8080(6) 0.133(3) 1.000 G Uiso d ?
C(43) 0.5489(7) 0.3082(3) 0.7248(8) 0.133(3) 1.000 G Uiso d ?
C(44) 0.4863(7) 0.3154(4) 0.6153(7) 0.133(3) 1.000 G Uiso d ?
C(45) 0.4186(7) 0.3716(4) 0.5892(6) 0.133(2) 1.000 G Uiso d ?
C(46) 0.4134(6) 0.4208(3) 0.6725(7) 0.133(2) 1.000 G Uiso d ?
C(48) 0.4704(9) 0.4678(4) 0.8739(8) 0.133 1.000 G Uiso d ?
H(1) 0.0191 0.1385 0.2730 0.040 1.000 . Uiso c ?
H(2) 0.1260 0.1282 0.3549 0.040 1.000 . Uiso c ?
H(3) 0.2395 0.1939 0.0678 0.068 1.000 . Uiso c ?
H(4) 0.1897 0.2323 0.1719 0.068 1.000 . Uiso c ?
H(5) 0.1195 0.2225 0.0539 0.068 1.000 . Uiso c ?
H(6) 0.2940 0.0764 0.2871 0.098 1.000 . Uiso c ?
H(7) 0.3388 0.0979 0.1846 0.098 1.000 . Uiso c ?
H(8) 0.2853 0.0425 0.1639 0.098 1.000 . Uiso c ?
H(9) 0.0288 0.0771 0.0791 0.094 1.000 . Uiso c ?
H(10) 0.1176 0.0665 -0.0001 0.094 1.000 . Uiso c ?
H(11) 0.0306 0.1263 -0.0072 0.094 1.000 . Uiso c ?
H(12) -0.0862 0.1097 0.4713 0.042 1.000 . Uiso c ?
H(13) 0.0202 0.1034 0.5535 0.042 1.000 . Uiso c ?
H(14) -0.2421 0.1243 0.7506 0.067 1.000 . Uiso c ?
H(15) -0.1544 0.1612 0.7702 0.067 1.000 . Uiso c ?
H(16) -0.1427 0.1038 0.8416 0.067 1.000 . Uiso c ?
H(17) 0.0108 0.0176 0.8018 0.087 1.000 . Uiso c ?
H(18) 0.0766 0.0279 0.7071 0.087 1.000 . Uiso c ?
H(19) 0.0126 -0.0229 0.6856 0.087 1.000 . Uiso c ?
H(20) -0.2343 0.0169 0.6104 0.098 1.000 . Uiso c ?
H(21) -0.1592 -0.0011 0.5151 0.098 1.000 . Uiso c ?
H(22) -0.2438 0.0598 0.5083 0.098 1.000 . Uiso c ?
H(23) 0.2264 0.0879 0.6141 0.051 1.000 . Uiso c ?
H(24) 0.2879 0.1077 0.5245 0.051 1.000 . Uiso c ?
H(25) 0.5516 0.0916 0.6215 0.144 1.000 . Uiso c ?
H(26) 0.4714 0.1542 0.6201 0.144 1.000 . Uiso c ?
H(27) 0.5406 0.1322 0.7369 0.144 1.000 . Uiso c ?
H(28) 0.3982 0.1348 0.8838 0.112 1.000 . Uiso c ?
H(29) 0.4234 0.0650 0.9016 0.112 1.000 . Uiso c ?
H(30) 0.3083 0.0994 0.8629 0.112 1.000 . Uiso c ?
H(31) 0.4480 -0.0236 0.7317 0.154 1.000 . Uiso c ?
H(32) 0.5036 -0.0109 0.6295 0.154 1.000 . Uiso c ?
H(33) 0.3858 -0.0142 0.6063 0.154 1.000 . Uiso c ?
H(34) -0.1796 0.1358 0.1767 0.056 1.000 . Uiso c ?
H(35) -0.2386 0.1252 0.2776 0.056 1.000 . Uiso c ?
H(36) -0.4547 0.1615 0.2655 0.121 1.000 . Uiso c ?
H(37) -0.5197 0.1366 0.1561 0.121 1.000 . Uiso c ?
H(38) -0.5129 0.2049 0.1665 0.121 1.000 . Uiso c ?
H(39) -0.3104 0.1889 -0.0504 0.112 1.000 . Uiso c ?
H(40) -0.3822 0.2391 0.0200 0.112 1.000 . Uiso c ?
H(41) -0.4312 0.1942 -0.0689 0.112 1.000 . Uiso c ?
H(42) -0.2697 0.0556 0.0066 0.122 1.000 . Uiso c ?
H(43) -0.3901 0.0591 -0.0158 0.122 1.000 . Uiso c ?
H(44) -0.3253 0.0365 0.1028 0.122 1.000 . Uiso c ?
H(45) 0.0558 0.3301 0.2389 0.052 1.000 . Uiso c ?
H(46) -0.0417 0.3527 0.3046 0.052 1.000 . Uiso c ?
H(47) 0.1608 0.3539 0.4089 0.051 1.000 . Uiso c ?
H(48) 0.0834 0.4109 0.3545 0.051 1.000 . Uiso c ?
H(49) 0.0547 0.3560 0.5525 0.045 1.000 . Uiso c ?
H(50) -0.0254 0.4117 0.4969 0.045 1.000 . Uiso c ?
H(51) 0.1782 0.4148 0.6027 0.046 1.000 . Uiso c ?
H(52) 0.1009 0.4703 0.5433 0.046 1.000 . Uiso c ?
H(53) 0.0728 0.4224 0.7485 0.049 1.000 . Uiso c ?
H(54) -0.0055 0.4775 0.6887 0.049 1.000 . Uiso c ?
H(57) -0.1778 0.2591 0.7467 0.056 1.000 . Uiso c ?
H(58) -0.2129 0.3053 0.6477 0.056 1.000 . Uiso c ?
H(59) -0.0263 0.2980 0.7936 0.066 1.000 . Uiso c ?
H(60) -0.0811 0.3500 0.7095 0.066 1.000 . Uiso c ?
H(61) -0.1648 0.3285 0.9104 0.056 1.000 . Uiso c ?
H(62) -0.2170 0.3814 0.8275 0.056 1.000 . Uiso c ?
H(63) -0.0222 0.3752 0.9651 0.071 1.000 . Uiso c ?
H(64) -0.0815 0.4296 0.8887 0.071 1.000 . Uiso c ?
H(65) -0.1497 0.3991 1.0902 0.046 1.000 . Uiso c ?
H(66) -0.2123 0.4523 1.0124 0.046 1.000 . Uiso c ?
H(69) 0.3407 0.2624 0.7492 0.057 1.000 . Uiso c ?
H(70) 0.2448 0.3107 0.6951 0.057 1.000 . Uiso c ?
H(71) 0.2522 0.2585 0.9056 0.060 1.000 . Uiso c ?
H(72) 0.1618 0.3104 0.8527 0.060 1.000 . Uiso c ?
H(73) 0.3635 0.3231 0.9411 0.047 1.000 . Uiso c ?
H(74) 0.2792 0.3748 0.8784 0.047 1.000 . Uiso c ?
H(75) 0.2651 0.3318 1.0926 0.071 1.000 . Uiso c ?
H(76) 0.1818 0.3841 1.0301 0.071 1.000 . Uiso c ?
H(77) 0.3808 0.3918 1.1349 0.054 1.000 . Uiso c ?
H(78) 0.3080 0.4429 1.0589 0.054 1.000 . Uiso c ?
H(81) -0.3128 0.3497 0.2175 0.087 1.000 . Uiso c ?
H(82) -0.4063 0.3181 0.2149 0.087 1.000 . Uiso c ?
H(83) -0.3947 0.3395 0.4186 0.091 1.000 . Uiso c ?
H(84) -0.4383 0.3953 0.3406 0.091 1.000 . Uiso c ?
H(85) -0.2805 0.4249 0.3862 0.059 1.000 . Uiso c ?
H(86) -0.2365 0.3688 0.4637 0.059 1.000 . Uiso c ?
H(87) -0.3505 0.4077 0.5936 0.060 1.000 . Uiso c ?
H(88) -0.4063 0.4609 0.5127 0.060 1.000 . Uiso c ?
H(89) -0.2077 0.4517 0.6406 0.057 1.000 . Uiso c ?
H(90) -0.2628 0.5048 0.5591 0.057 1.000 . Uiso c ?
H(94) 0.5950(9) 0.2699(3) 0.743(1) 0.133 1.000 G Uiso d ?
H(95) 0.490(1) 0.2819(4) 0.5586(9) 0.133 1.000 G Uiso d ?
H(96) 0.3759(9) 0.3765(6) 0.5147(7) 0.133 1.000 G Uiso d ?
H(97) 0.3673(8) 0.4591(4) 0.6547(9) 0.133 1.000 G Uiso d ?
H(101) 0.5864(8) 0.3524(5) 0.8826(7) 0.133 1.000 G Uiso d ?
H(103) 0.4755 0.4533 0.9503 0.160 1.000 . Uiso c ?
H(104) 0.5268 0.4872 0.8710 0.160 1.000 . Uiso c ?
H(105) 0.4053 0.4964 0.8570 0.160 1.000 . Uiso c ?
H(55) 0.1986 0.4796 0.7964 0.045 1.000 . Uiso c ?
H(56) 0.1264 0.5341 0.7286 0.045 1.000 . Uiso c ?
H(67) -0.0842 0.5062 1.0658 0.055 1.000 . Uiso c ?
H(68) -0.0124 0.4516 1.1334 0.055 1.000 . Uiso c ?
H(79) 0.1937 0.4641 1.1961 0.067 1.000 . Uiso c ?
H(80) 0.2639 0.4118 1.2714 0.067 1.000 . Uiso c ?
H(91) -0.3286 0.4841 0.7674 0.053 1.000 . Uiso c ?
H(92) -0.3910 0.5348 0.6838 0.053 1.000 . Uiso c ?

loop_
_atom_type_symbol
_atom_type_oxidation_number
_atom_type_number_in_cell
_atom_type_scat_dispersion_real
_atom_type_scat_dispersion_imag
_atom_type_scat_source
C 0 94 0.002 0.002
;International Tables for Crystallography
(1992, Vol. C, Table 6.1.1.2)
;
H 0 100 0.000 0.000
;International Tables for Crystallography
(1992, Vol. C, Table 6.1.1.2)
;
O 0 4 0.008 0.006
;International Tables for Crystallography
(1992, Vol. C, Table 6.1.1.2)
;
Cl 0 8 0.132 0.159
;International Tables for Crystallography
(1992, Vol. C, Tables 4.2.6.8 and 6.1.1.1)
;
Sn 0 8 -0.873 1.424
;International Tables for Crystallography
(1992, Vol. C, Tables 4.2.6.8 and 6.1.1.1)
;
Si 0 8 0.072 0.071
;International Tables for Crystallography
(1992, Vol. C, Tables 4.2.6.8 and 6.1.1.1)
;
